data_7030113
loop_
_publ_author_name
'Kennedy, Alan R.'
'Mulvey, Robert E.'
'Urquhart, Robert I.'
'Robertson, Stuart D.'

_publ_section_title
;
 Lithium, sodium and potassium picolyl complexes: syntheses, structures
 and bonding.
;
_journal_issue 38
_journal_name_full 'Dalton transactions (Cambridge, England : 2003)'
_journal_page_first 14265
_journal_page_last 14274
_journal_paper_doi 10.1039/c4dt00808a
_journal_volume 43
_journal_year 2014
_chemical_formula_moiety 'C18 H36 N5 Na'
_chemical_formula_sum 'C18 H36 N5 Na'
_chemical_formula_weight 345.51
_chemical_name_systematic
; 
 ? 
;
_space_group_IT_number 14
_symmetry_cell_setting monoclinic
_symmetry_space_group_name_Hall '-P 2yn'
_symmetry_space_group_name_H-M 'P 1 21/n 1'
_atom_sites_solution_hydrogens geom
_atom_sites_solution_primary direct
_atom_sites_solution_secondary difmap
_audit_creation_method SHELXL-97
_cell_angle_alpha 90.00
_cell_angle_beta 93.219(5)
_cell_angle_gamma 90.00
_cell_formula_units_Z 4
_cell_length_a 8.6737(4)
_cell_length_b 15.2476(10)
_cell_length_c 16.1518(12)
_cell_measurement_reflns_used 2545
_cell_measurement_temperature 123(2)
_cell_measurement_theta_max 26.8880
_cell_measurement_theta_min 3.3474
_cell_volume 2132.8(2)
_computing_cell_refinement
;
CrysAlisPro, Oxford Diffraction Ltd.,
Version 1.171.34.40 (release 27-08-2010 CrysAlis171 .NET)
(compiled Aug 27 2010,11:50:40)
;
_computing_data_collection
;
CrysAlisPro, Oxford Diffraction Ltd.,
Version 1.171.34.40 (release 27-08-2010 CrysAlis171 .NET)
(compiled Aug 27 2010,11:50:40)
;
_computing_data_reduction
;
CrysAlisPro, Oxford Diffraction Ltd.,
Version 1.171.34.40 (release 27-08-2010 CrysAlis171 .NET)
(compiled Aug 27 2010,11:50:40)
;
_computing_structure_refinement 'SHELXL-97 (Sheldrick, 1997)'
_computing_structure_solution 'SHELXS-97 (Sheldrick, 1990)'
_diffrn_ambient_temperature 123(2)
_diffrn_measured_fraction_theta_full 0.979
_diffrn_measured_fraction_theta_max 0.979
_diffrn_measurement_device_type 'Xcalibur, Eos'
_diffrn_radiation_monochromator graphite
_diffrn_radiation_source 'fine-focus sealed tube'
_diffrn_radiation_type MoK\a
_diffrn_radiation_wavelength 0.71073
_diffrn_reflns_av_R_equivalents 0.0369
_diffrn_reflns_av_sigmaI/netI 0.0643
_diffrn_reflns_limit_h_max 10
_diffrn_reflns_limit_h_min -10
_diffrn_reflns_limit_k_max 15
_diffrn_reflns_limit_k_min -18
_diffrn_reflns_limit_l_max 18
_diffrn_reflns_limit_l_min -19
_diffrn_reflns_number 9420
_diffrn_reflns_theta_full 26.00
_diffrn_reflns_theta_max 26.00
_diffrn_reflns_theta_min 3.56
_exptl_absorpt_coefficient_mu 0.083
_exptl_absorpt_correction_T_max 1.00000
_exptl_absorpt_correction_T_min 0.96580
_exptl_absorpt_correction_type multi-scan
_exptl_absorpt_process_details
;
CrysAlisPro, Oxford Diffraction Ltd.,
Version 1.171.34.40 (release 27-08-2010 CrysAlis171 .NET)
(compiled Aug 27 2010,11:50:40)
Empirical absorption correction using spherical harmonics,
 implemented in SCALE3 ABSPACK scaling algorithm.
;
_exptl_crystal_colour red
_exptl_crystal_density_diffrn 1.076
_exptl_crystal_density_method 'not measured'
_exptl_crystal_description block
_exptl_crystal_F_000 760
_exptl_crystal_size_max 0.12
_exptl_crystal_size_mid 0.10
_exptl_crystal_size_min 0.04
_refine_diff_density_max 0.271
_refine_diff_density_min -0.180
_refine_diff_density_rms 0.039
_refine_ls_extinction_method none
_refine_ls_goodness_of_fit_ref 1.010
_refine_ls_hydrogen_treatment constr
_refine_ls_matrix_type full
_refine_ls_number_parameters 224
_refine_ls_number_reflns 4098
_refine_ls_number_restraints 117
_refine_ls_restrained_S_all 2.430
_refine_ls_R_factor_all 0.1227
_refine_ls_R_factor_gt 0.0615
_refine_ls_shift/su_max 0.003
_refine_ls_shift/su_mean 0.000
_refine_ls_structure_factor_coef Fsqd
_refine_ls_weighting_details 'calc w=1/[\s^2^(Fo^2^)+(0.0543P)^2^+1.0879P] where P=(Fo^2^+2Fc^2^)/3'
_refine_ls_weighting_scheme calc
_refine_ls_wR_factor_gt 0.1284
_refine_ls_wR_factor_ref 0.1577
_reflns_number_gt 2328
_reflns_number_total 4098
_reflns_threshold_expression >2sigma(I)
_cod_data_source_file c4dt00808a2.cif
_cod_data_source_block sdr1304
_cod_depositor_comments 'Adding full bibliography for 7030109--7030114.cif.'
_cod_original_sg_symbol_H-M 'P 21/n'
_cod_database_code 7030113

loop_
_symmetry_equiv_pos_as_xyz
'x, y, z'
'-x+1/2, y+1/2, -z+1/2'
'-x, -y, -z'
'x-1/2, -y-1/2, z-1/2'

loop_
_atom_site_label
_atom_site_type_symbol
_atom_site_fract_x
_atom_site_fract_y
_atom_site_fract_z
_atom_site_U_iso_or_equiv
_atom_site_adp_type
_atom_site_occupancy
_atom_site_symmetry_multiplicity
_atom_site_calc_flag
_atom_site_refinement_flags
_atom_site_disorder_assembly
_atom_site_disorder_group
Na1 Na 0.2292(2) 0.26030(15) 0.31877(14) 0.0354(7) Uani 1 1 d . . .
N1 N 0.4965(5) 0.3231(3) 0.3535(3) 0.0413(14) Uani 1 1 d . A .
N2 N 0.3556(5) 0.2873(3) 0.1835(3) 0.0392(13) Uani 1 1 d . A .
N3 N 0.3773(6) 0.1556(3) 0.4204(3) 0.0428(14) Uani 1 1 d . A .
N4 N 0.1898(7) 0.4011(4) 0.3874(4) 0.0523(16) Uani 1 1 d . A .
C1 C 0.2912(8) 0.3680(5) 0.1468(5) 0.061(2) Uani 1 1 d . . .
H1A H 0.1799 0.3607 0.1350 0.091 Uiso 1 1 calc R A .
H1B H 0.3411 0.3805 0.0951 0.091 Uiso 1 1 calc R . .
H1C H 0.3097 0.4167 0.1856 0.091 Uiso 1 1 calc R . .
C2 C 0.3246(10) 0.2160(6) 0.1240(5) 0.073(3) Uani 1 1 d . . .
H2A H 0.3664 0.1610 0.1472 0.110 Uiso 1 1 calc R A .
H2B H 0.3739 0.2293 0.0723 0.110 Uiso 1 1 calc R . .
H2C H 0.2129 0.2102 0.1126 0.110 Uiso 1 1 calc R . .
C3 C 0.5212(7) 0.2960(6) 0.2028(4) 0.058(2) Uani 1 1 d . . .
H3A H 0.5701 0.3200 0.1537 0.070 Uiso 1 1 calc R A .
H3B H 0.5654 0.2371 0.2141 0.070 Uiso 1 1 calc R . .
C4 C 0.5606(7) 0.3545(5) 0.2764(5) 0.055(2) Uani 1 1 d . A .
H4A H 0.6743 0.3584 0.2848 0.066 Uiso 1 1 calc R . .
H4B H 0.5208 0.4142 0.2641 0.066 Uiso 1 1 calc R . .
C5 C 0.3087(9) 0.1091(6) 0.4889(6) 0.078(3) Uani 1 1 d . . .
H5A H 0.2891 0.1507 0.5334 0.117 Uiso 1 1 calc R A .
H5B H 0.3800 0.0635 0.5103 0.117 Uiso 1 1 calc R . .
H5C H 0.2112 0.0820 0.4689 0.117 Uiso 1 1 calc R . .
C6 C 0.4037(9) 0.0925(5) 0.3543(5) 0.067(2) Uani 1 1 d . A .
H6A H 0.4502 0.1227 0.3082 0.101 Uiso 1 1 calc R . .
H6B H 0.3051 0.0665 0.3346 0.101 Uiso 1 1 calc R . .
H6C H 0.4735 0.0463 0.3757 0.101 Uiso 1 1 calc R . .
C7 C 0.5216(7) 0.1967(5) 0.4513(4) 0.0478(18) Uani 1 1 d . . .
H7A H 0.5950 0.1499 0.4695 0.057 Uiso 1 1 calc R A .
H7B H 0.5005 0.2322 0.5007 0.057 Uiso 1 1 calc R . .
C8 C 0.5974(7) 0.2541(5) 0.3904(4) 0.0495(18) Uani 1 1 d . A .
H8A H 0.6889 0.2821 0.4187 0.059 Uiso 1 1 calc R . .
H8B H 0.6343 0.2169 0.3453 0.059 Uiso 1 1 calc R . .
C9 C 0.1494(12) 0.3717(6) 0.4694(6) 0.096(3) Uani 1 1 d . A .
H9A H 0.2346 0.3372 0.4950 0.144 Uiso 1 1 calc R . .
H9B H 0.0561 0.3354 0.4642 0.144 Uiso 1 1 calc R . .
H9C H 0.1303 0.4228 0.5042 0.144 Uiso 1 1 calc R . .
C10 C 0.0625(9) 0.4531(6) 0.3485(6) 0.078(3) Uani 1 1 d . . .
H10A H 0.0910 0.4734 0.2938 0.117 Uiso 1 1 calc R A .
H10B H 0.0423 0.5039 0.3835 0.117 Uiso 1 1 calc R . .
H10C H -0.0306 0.4168 0.3422 0.117 Uiso 1 1 calc R . .
C11 C 0.3344(10) 0.4510(5) 0.3909(5) 0.068(2) Uani 1 1 d . . .
H11A H 0.3284 0.4974 0.4335 0.082 Uiso 1 1 calc R A .
H11B H 0.3449 0.4802 0.3368 0.082 Uiso 1 1 calc R . .
C12 C 0.4774(9) 0.3963(5) 0.4109(5) 0.064(2) Uani 1 1 d . A .
H12A H 0.5694 0.4347 0.4101 0.077 Uiso 1 1 calc R . .
H12B H 0.4727 0.3726 0.4678 0.077 Uiso 1 1 calc R . .
C18 C -0.0818(11) 0.2287(8) 0.1808(7) 0.089(4) Uani 0.860(12) 1 d PU A 1
H18A H -0.0218 0.2807 0.1861 0.107 Uiso 0.860(12) 1 calc PR A 1
H18B H -0.1323 0.2140 0.1289 0.107 Uiso 0.860(12) 1 calc PR A 1
N5 N -0.0216(13) 0.1965(6) 0.3234(6) 0.060(2) Uani 0.860(12) 1 d PU A 1
C13 C -0.0953(9) 0.1751(7) 0.2475(6) 0.064(3) Uani 0.860(12) 1 d PU A 1
C14 C -0.1860(13) 0.0947(7) 0.2437(7) 0.070(3) Uani 0.860(12) 1 d PU A 1
H14 H -0.2353 0.0765 0.1925 0.084 Uiso 0.860(12) 1 calc PR A 1
C15 C -0.2002(11) 0.0461(7) 0.3126(9) 0.079(3) Uani 0.860(12) 1 d PU A 1
H15 H -0.2592 -0.0064 0.3091 0.095 Uiso 0.860(12) 1 calc PR A 1
C16 C -0.1307(11) 0.0708(7) 0.3883(8) 0.075(3) Uani 0.860(12) 1 d PU A 1
H16 H -0.1420 0.0372 0.4371 0.091 Uiso 0.860(12) 1 calc PR A 1
C17 C -0.0468(11) 0.1447(7) 0.3892(6) 0.065(3) Uani 0.860(12) 1 d PU A 1
H17 H -0.0004 0.1624 0.4413 0.078 Uiso 0.860(12) 1 calc PR A 1
C18A C -0.0462(11) 0.3151(7) 0.2115(6) 0.089(4) Uani 0.14 1 d PRDU A 2
H18C H -0.0802 0.3342 0.1575 0.107 Uiso 0.140(12) 1 calc PR A 2
H18D H 0.0092 0.3541 0.2481 0.107 Uiso 0.140(12) 1 calc PR A 2
C13A C -0.078(6) 0.230(2) 0.237(2) 0.064(3) Uani 0.14 1 d PGDU A 2
C14A C -0.158(5) 0.168(2) 0.188(2) 0.070(3) Uani 0.14 1 d PGDU A 2
H14A H -0.1908 0.1814 0.1328 0.084 Uiso 0.140(12) 1 calc PR A 2
C15A C -0.189(6) 0.086(2) 0.221(3) 0.079(3) Uani 0.14 1 d PGU A 2
H15A H -0.2438 0.0434 0.1878 0.095 Uiso 0.140(12) 1 calc PR A 2
C16A C -0.141(6) 0.066(2) 0.302(4) 0.075(3) Uani 0.14 1 d PGDU A 2
H16A H -0.1622 0.0098 0.3247 0.091 Uiso 0.140(12) 1 calc PR A 2
C17A C -0.061(7) 0.128(3) 0.351(3) 0.065(3) Uani 0.14 1 d PGU A 2
H17A H -0.0275 0.1143 0.4065 0.078 Uiso 0.140(12) 1 calc PR A 2
N5A N -0.029(8) 0.210(3) 0.318(3) 0.060(2) Uani 0.14 1 d PGDU A 2

loop_
_atom_site_aniso_label
_atom_site_aniso_U_11
_atom_site_aniso_U_22
_atom_site_aniso_U_33
_atom_site_aniso_U_23
_atom_site_aniso_U_13
_atom_site_aniso_U_12
Na1 0.0300(12) 0.0376(15) 0.0387(14) 0.0035(12) 0.0042(9) -0.0002(10)
N1 0.040(3) 0.044(3) 0.039(3) -0.001(3) -0.001(2) -0.009(2)
N2 0.039(3) 0.045(3) 0.033(3) 0.000(3) 0.004(2) 0.007(2)
N3 0.041(3) 0.042(3) 0.045(3) 0.009(3) -0.002(2) 0.002(2)
N4 0.066(4) 0.043(4) 0.050(4) 0.006(3) 0.016(3) 0.015(3)
C1 0.061(5) 0.065(5) 0.056(5) 0.018(4) -0.002(4) 0.003(4)
C2 0.085(6) 0.079(6) 0.054(5) -0.022(5) -0.010(4) 0.022(5)
C3 0.039(4) 0.097(6) 0.040(4) 0.014(4) 0.012(3) 0.005(4)
C4 0.038(4) 0.068(5) 0.059(5) 0.010(4) 0.005(3) -0.019(3)
C5 0.063(5) 0.088(7) 0.083(7) 0.048(5) 0.003(4) 0.002(5)
C6 0.071(5) 0.042(5) 0.087(6) -0.007(5) -0.012(4) 0.006(4)
C7 0.042(4) 0.055(5) 0.045(4) 0.005(4) -0.006(3) 0.010(3)
C8 0.033(3) 0.067(5) 0.048(4) -0.004(4) -0.005(3) -0.001(3)
C9 0.136(8) 0.093(7) 0.064(6) 0.021(6) 0.048(6) 0.046(6)
C10 0.075(6) 0.065(6) 0.096(7) 0.019(5) 0.017(5) 0.027(4)
C11 0.101(6) 0.036(4) 0.065(6) -0.017(4) -0.010(5) 0.008(4)
C12 0.075(5) 0.055(5) 0.060(5) -0.012(4) -0.009(4) -0.016(4)
C18 0.054(6) 0.140(10) 0.075(7) 0.023(7) 0.016(5) -0.011(6)
N5 0.033(3) 0.069(5) 0.077(5) 0.014(4) -0.004(3) -0.007(3)
C13 0.033(4) 0.093(7) 0.067(6) 0.001(6) 0.014(4) 0.003(5)
C14 0.044(5) 0.084(7) 0.083(7) -0.035(5) 0.016(5) 0.007(5)
C15 0.055(6) 0.058(6) 0.128(9) -0.028(6) 0.040(6) 0.001(5)
C16 0.060(6) 0.056(6) 0.113(8) 0.014(6) 0.031(6) 0.010(4)
C17 0.042(5) 0.075(7) 0.079(7) 0.016(6) 0.008(5) 0.007(4)
C18A 0.054(6) 0.140(10) 0.075(7) 0.023(7) 0.016(5) -0.011(6)
C13A 0.033(4) 0.093(7) 0.067(6) 0.001(6) 0.014(4) 0.003(5)
C14A 0.044(5) 0.084(7) 0.083(7) -0.035(5) 0.016(5) 0.007(5)
C15A 0.055(6) 0.058(6) 0.128(9) -0.028(6) 0.040(6) 0.001(5)
C16A 0.060(6) 0.056(6) 0.113(8) 0.014(6) 0.031(6) 0.010(4)
C17A 0.042(5) 0.075(7) 0.079(7) 0.016(6) 0.008(5) 0.007(4)
N5A 0.033(3) 0.069(5) 0.077(5) 0.014(4) -0.004(3) -0.007(3)

loop_
_atom_type_symbol
_atom_type_description
_atom_type_scat_dispersion_real
_atom_type_scat_dispersion_imag
_atom_type_scat_source
Na Na 0.0362 0.0249 'International Tables Vol C Tables 4.2.6.8 and 6.1.1.4'
N N 0.0061 0.0033 'International Tables Vol C Tables 4.2.6.8 and 6.1.1.4'
C C 0.0033 0.0016 'International Tables Vol C Tables 4.2.6.8 and 6.1.1.4'
H H 0.0000 0.0000 'International Tables Vol C Tables 4.2.6.8 and 6.1.1.4'

loop_
_geom_angle_atom_site_label_1
_geom_angle_atom_site_label_2
_geom_angle_atom_site_label_3
_geom_angle
N5A Na1 N5 5.5(13)
N5A Na1 N4 97.5(14)
N5 Na1 N4 101.1(3)
N5A Na1 N2 120.4(11)
N5 Na1 N2 122.2(3)
N4 Na1 N2 109.0(2)
N5A Na1 N1 166.9(12)
N5 Na1 N1 165.4(3)
N4 Na1 N1 73.7(2)
N2 Na1 N1 72.25(17)
N5A Na1 N3 103.8(10)
N5 Na1 N3 98.6(3)
N4 Na1 N3 109.4(2)
N2 Na1 N3 115.17(18)
N1 Na1 N3 71.17(17)
N5A Na1 C13A 27.8(5)
N5 Na1 C13A 31.4(8)
N4 Na1 C13A 101.3(9)
N2 Na1 C13A 93.6(9)
N1 Na1 C13A 161.8(6)
N3 Na1 C13A 126.4(6)
N5A Na1 C18A 50.5(9)
N5 Na1 C18A 55.4(3)
N4 Na1 C18A 83.7(3)
N2 Na1 C18A 79.9(2)
N1 Na1 C18A 135.4(2)
N3 Na1 C18A 153.5(2)
C13A Na1 C18A 27.2(6)
N5A Na1 C6 101.0(12)
N5 Na1 C6 95.6(3)
N4 Na1 C6 137.7(2)
N2 Na1 C6 93.7(2)
N1 Na1 C6 80.5(2)
N3 Na1 C6 29.09(19)
C13A Na1 C6 112.6(7)
C18A Na1 C6 136.4(3)
N5A Na1 C9 85.8(14)
N5 Na1 C9 87.4(4)
N4 Na1 C9 27.8(2)
N2 Na1 C9 136.0(2)
N1 Na1 C9 82.0(3)
N3 Na1 C9 88.0(2)
C13A Na1 C9 101.8(10)
C18A Na1 C9 95.5(3)
C6 Na1 C9 116.8(2)
C12 N1 C4 110.4(6)
C12 N1 C8 111.9(5)
C4 N1 C8 109.3(5)
C12 N1 Na1 107.0(4)
C4 N1 Na1 108.6(4)
C8 N1 Na1 109.5(4)
C3 N2 C1 111.1(6)
C3 N2 C2 110.4(6)
C1 N2 C2 107.8(6)
C3 N2 Na1 107.4(4)
C1 N2 Na1 108.3(4)
C2 N2 Na1 111.9(5)
C7 N3 C6 111.4(5)
C7 N3 C5 109.0(5)
C6 N3 C5 108.6(6)
C7 N3 Na1 109.8(4)
C6 N3 Na1 92.0(4)
C5 N3 Na1 124.7(4)
C9 N4 C11 111.9(7)
C9 N4 C10 109.9(6)
C11 N4 C10 110.9(6)
C9 N4 Na1 100.9(5)
C11 N4 Na1 109.4(4)
C10 N4 Na1 113.6(5)
N2 C1 H1A 109.5
N2 C1 H1B 109.5
H1A C1 H1B 109.5
N2 C1 H1C 109.5
H1A C1 H1C 109.5
H1B C1 H1C 109.5
N2 C2 H2A 109.5
N2 C2 H2B 109.5
H2A C2 H2B 109.5
N2 C2 H2C 109.5
H2A C2 H2C 109.5
H2B C2 H2C 109.5
N2 C3 C4 113.5(6)
N2 C3 H3A 108.9
C4 C3 H3A 108.9
N2 C3 H3B 108.9
C4 C3 H3B 108.9
H3A C3 H3B 107.7
N1 C4 C3 113.2(6)
N1 C4 H4A 108.9
C3 C4 H4A 108.9
N1 C4 H4B 108.9
C3 C4 H4B 108.9
H4A C4 H4B 107.7
N3 C5 H5A 109.5
N3 C5 H5B 109.5
H5A C5 H5B 109.5
N3 C5 H5C 109.5
H5A C5 H5C 109.5
H5B C5 H5C 109.5
N3 C6 Na1 58.9(3)
N3 C6 H6A 109.5
Na1 C6 H6A 71.4
N3 C6 H6B 109.5
Na1 C6 H6B 82.1
H6A C6 H6B 109.5
N3 C6 H6C 109.5
Na1 C6 H6C 166.6
H6A C6 H6C 109.5
H6B C6 H6C 109.5
N3 C7 C8 115.2(5)
N3 C7 H7A 108.5
C8 C7 H7A 108.5
N3 C7 H7B 108.5
C8 C7 H7B 108.5
H7A C7 H7B 107.5
N1 C8 C7 114.3(5)
N1 C8 H8A 108.7
C7 C8 H8A 108.7
N1 C8 H8B 108.7
C7 C8 H8B 108.7
H8A C8 H8B 107.6
N4 C9 Na1 51.4(4)
N4 C9 H9A 109.5
Na1 C9 H9A 80.7
N4 C9 H9B 109.5
Na1 C9 H9B 80.8
H9A C9 H9B 109.5
N4 C9 H9C 109.5
Na1 C9 H9C 160.8
H9A C9 H9C 109.5
H9B C9 H9C 109.5
N4 C10 H10A 109.5
N4 C10 H10B 109.5
H10A C10 H10B 109.5
N4 C10 H10C 109.5
H10A C10 H10C 109.5
H10B C10 H10C 109.5
N4 C11 C12 114.3(6)
N4 C11 H11A 108.7
C12 C11 H11A 108.7
N4 C11 H11B 108.7
C12 C11 H11B 108.7
H11A C11 H11B 107.6
N1 C12 C11 113.8(6)
N1 C12 H12A 108.8
C11 C12 H12A 108.8
N1 C12 H12B 108.8
C11 C12 H12B 108.8
H12A C12 H12B 107.7
C13 C18 H18A 120.0
C13 C18 H18B 120.0
H18A C18 H18B 120.0
C17 N5 C13 118.1(9)
C17 N5 Na1 116.7(6)
C13 N5 Na1 116.3(7)
C18 C13 N5 120.1(10)
C18 C13 C14 122.8(10)
N5 C13 C14 117.1(10)
C15 C14 C13 120.1(10)
C15 C14 H14 119.9
C13 C14 H14 119.9
C14 C15 C16 121.6(11)
C14 C15 H15 119.2
C16 C15 H15 119.2
C17 C16 C15 116.6(11)
C17 C16 H16 121.7
C15 C16 H16 121.7
C16 C17 N5 126.4(11)
C16 C17 H17 116.8
N5 C17 H17 116.8
C13A C18A Na1 74.4(18)
C13A C18A H18C 120.0
Na1 C18A H18C 144.5
C13A C18A H18D 120.0
Na1 C18A H18D 56.9
H18C C18A H18D 120.0
C14A C13A N5A 120.0
C14A C13A C18A 125(2)
N5A C13A C18A 115(2)
C14A C13A Na1 140(3)
N5A C13A Na1 52.6(19)
C18A C13A Na1 78.4(17)
C13A C14A C15A 120.0
C13A C14A H14A 120.0
C15A C14A H14A 120.0
C16A C15A C14A 120.0
C16A C15A H15A 120.0
C14A C15A H15A 120.0
C15A C16A C17A 120.0
C15A C16A H16A 120.0
C17A C16A H16A 120.0
N5A C17A C16A 120.0
N5A C17A H17A 120.0
C16A C17A H17A 120.0
C17A N5A C13A 120.0
C17A N5A Na1 120(2)
C13A N5A Na1 100(2)

loop_
_geom_bond_atom_site_label_1
_geom_bond_atom_site_label_2
_geom_bond_distance
Na1 N5A 2.37(6)
Na1 N5 2.388(11)
Na1 N4 2.448(6)
Na1 N2 2.532(5)
Na1 N1 2.542(5)
Na1 N3 2.580(5)
Na1 C13A 2.94(4)
Na1 C18A 2.990(10)
Na1 C6 3.011(8)
Na1 C9 3.078(9)
N1 C12 1.467(9)
N1 C4 1.471(8)
N1 C8 1.474(8)
N2 C3 1.459(8)
N2 C1 1.462(8)
N2 C2 1.466(9)
N3 C7 1.462(8)
N3 C6 1.465(9)
N3 C5 1.468(9)
N4 C9 1.460(9)
N4 C11 1.466(10)
N4 C10 1.471(9)
C1 H1A 0.9800
C1 H1B 0.9800
C1 H1C 0.9800
C2 H2A 0.9800
C2 H2B 0.9800
C2 H2C 0.9800
C3 C4 1.509(10)
C3 H3A 0.9900
C3 H3B 0.9900
C4 H4A 0.9900
C4 H4B 0.9900
C5 H5A 0.9800
C5 H5B 0.9800
C5 H5C 0.9800
C6 H6A 0.9800
C6 H6B 0.9800
C6 H6C 0.9800
C7 C8 1.497(9)
C7 H7A 0.9900
C7 H7B 0.9900
C8 H8A 0.9900
C8 H8B 0.9900
C9 H9A 0.9800
C9 H9B 0.9800
C9 H9C 0.9800
C10 H10A 0.9800
C10 H10B 0.9800
C10 H10C 0.9800
C11 C12 1.515(10)
C11 H11A 0.9900
C11 H11B 0.9900
C12 H12A 0.9900
C12 H12B 0.9900
C18 C13 1.363(13)
C18 H18A 0.9500
C18 H18B 0.9500
N5 C17 1.352(12)
N5 C13 1.388(13)
C13 C14 1.456(14)
C14 C15 1.349(15)
C14 H14 0.9500
C15 C16 1.385(16)
C15 H15 0.9500
C16 C17 1.341(13)
C16 H16 0.9500
C17 H17 0.9500
C18A C13A 1.40(3)
C18A H18C 0.9500
C18A H18D 0.9500
C13A C14A 1.3900
C13A N5A 1.3900
C14A C15A 1.3900
C14A H14A 0.9500
C15A C16A 1.3900
C15A H15A 0.9500
C16A C17A 1.3900
C16A H16A 0.9500
C17A N5A 1.3900
C17A H17A 0.9500

loop_
_geom_torsion_atom_site_label_1
_geom_torsion_atom_site_label_2
_geom_torsion_atom_site_label_3
_geom_torsion_atom_site_label_4
_geom_torsion
N5A Na1 N1 C12 -36(5)
N5 Na1 N1 C12 -57.9(14)
N4 Na1 N1 C12 12.8(4)
N2 Na1 N1 C12 129.6(5)
N3 Na1 N1 C12 -104.9(5)
C13A Na1 N1 C12 89(3)
C18A Na1 N1 C12 75.5(6)
C6 Na1 N1 C12 -133.3(5)
C9 Na1 N1 C12 -14.3(5)
N5A Na1 N1 C4 -155(5)
N5 Na1 N1 C4 -177.1(12)
N4 Na1 N1 C4 -106.4(5)
N2 Na1 N1 C4 10.4(4)
N3 Na1 N1 C4 135.9(5)
C13A Na1 N1 C4 -30(3)
C18A Na1 N1 C4 -43.8(6)
C6 Na1 N1 C4 107.4(5)
C9 Na1 N1 C4 -133.5(5)
N5A Na1 N1 C8 86(5)
N5 Na1 N1 C8 63.6(13)
N4 Na1 N1 C8 134.3(4)
N2 Na1 N1 C8 -108.9(4)
N3 Na1 N1 C8 16.6(4)
C13A Na1 N1 C8 -149(3)
C18A Na1 N1 C8 -163.1(4)
C6 Na1 N1 C8 -11.9(4)
C9 Na1 N1 C8 107.2(4)
N5A Na1 N2 C3 -166.0(16)
N5 Na1 N2 C3 -160.0(5)
N4 Na1 N2 C3 82.8(5)
N1 Na1 N2 C3 17.8(4)
N3 Na1 N2 C3 -40.5(5)
C13A Na1 N2 C3 -173.9(9)
C18A Na1 N2 C3 162.5(5)
C6 Na1 N2 C3 -61.0(5)
C9 Na1 N2 C3 75.0(6)
N5A Na1 N2 C1 74.0(16)
N5 Na1 N2 C1 80.0(5)
N4 Na1 N2 C1 -37.2(4)
N1 Na1 N2 C1 -102.2(4)
N3 Na1 N2 C1 -160.5(4)
C13A Na1 N2 C1 66.1(9)
C18A Na1 N2 C1 42.5(4)
C6 Na1 N2 C1 179.0(4)
C9 Na1 N2 C1 -45.0(5)
N5A Na1 N2 C2 -44.7(16)
N5 Na1 N2 C2 -38.6(6)
N4 Na1 N2 C2 -155.8(4)
N1 Na1 N2 C2 139.2(5)
N3 Na1 N2 C2 80.8(4)
C13A Na1 N2 C2 -52.6(9)
C18A Na1 N2 C2 -76.2(5)
C6 Na1 N2 C2 60.4(4)
C9 Na1 N2 C2 -163.7(5)
N5A Na1 N3 C7 -158.6(15)
N5 Na1 N3 C7 -160.5(5)
N4 Na1 N3 C7 -55.4(5)
N2 Na1 N3 C7 67.7(5)
N1 Na1 N3 C7 8.8(4)
C13A Na1 N3 C7 -176.6(13)
C18A Na1 N3 C7 -171.7(6)
C6 Na1 N3 C7 113.6(6)
C9 Na1 N3 C7 -73.4(5)
N5A Na1 N3 C6 87.8(15)
N5 Na1 N3 C6 85.9(5)
N4 Na1 N3 C6 -169.0(4)
N2 Na1 N3 C6 -45.9(4)
N1 Na1 N3 C6 -104.8(4)
C13A Na1 N3 C6 69.8(13)
C18A Na1 N3 C6 74.7(7)
C9 Na1 N3 C6 173.0(4)
N5A Na1 N3 C5 -26.6(15)
N5 Na1 N3 C5 -28.4(7)
N4 Na1 N3 C5 76.6(6)
N2 Na1 N3 C5 -160.2(6)
N1 Na1 N3 C5 140.9(6)
C13A Na1 N3 C5 -44.5(14)
C18A Na1 N3 C5 -39.6(9)
C6 Na1 N3 C5 -114.4(7)
C9 Na1 N3 C5 58.6(6)
N5A Na1 N4 C9 66.0(10)
N5 Na1 N4 C9 61.8(6)
N2 Na1 N4 C9 -168.3(5)
N1 Na1 N4 C9 -104.2(5)
N3 Na1 N4 C9 -41.5(6)
C13A Na1 N4 C9 93.9(9)
C18A Na1 N4 C9 114.7(6)
C6 Na1 N4 C9 -49.5(6)
N5A Na1 N4 C11 -176.0(10)
N5 Na1 N4 C11 179.8(5)
N2 Na1 N4 C11 -50.3(5)
N1 Na1 N4 C11 13.8(5)
N3 Na1 N4 C11 76.5(5)
C13A Na1 N4 C11 -148.1(9)
C18A Na1 N4 C11 -127.3(5)
C6 Na1 N4 C11 68.5(6)
C9 Na1 N4 C11 118.0(8)
N5A Na1 N4 C10 -51.5(10)
N5 Na1 N4 C10 -55.7(5)
N2 Na1 N4 C10 74.2(5)
N1 Na1 N4 C10 138.3(5)
N3 Na1 N4 C10 -159.1(5)
C13A Na1 N4 C10 -23.6(9)
C18A Na1 N4 C10 -2.8(5)
C6 Na1 N4 C10 -167.0(5)
C9 Na1 N4 C10 -117.5(8)
C1 N2 C3 C4 72.6(7)
C2 N2 C3 C4 -167.9(6)
Na1 N2 C3 C4 -45.6(7)
C12 N1 C4 C3 -155.1(6)
C8 N1 C4 C3 81.4(7)
Na1 N1 C4 C3 -38.1(7)
N2 C3 C4 N1 60.1(8)
C7 N3 C6 Na1 -112.2(5)
C5 N3 C6 Na1 127.8(5)
N5A Na1 C6 N3 -98.7(12)
N5 Na1 C6 N3 -97.8(5)
N4 Na1 C6 N3 15.5(5)
N2 Na1 C6 N3 139.4(4)
N1 Na1 C6 N3 68.1(4)
C13A Na1 C6 N3 -125.1(10)
C18A Na1 C6 N3 -141.3(4)
C9 Na1 C6 N3 -7.9(5)
C6 N3 C7 C8 66.0(8)
C5 N3 C7 C8 -174.2(6)
Na1 N3 C7 C8 -34.4(7)
C12 N1 C8 C7 76.8(7)
C4 N1 C8 C7 -160.6(6)
Na1 N1 C8 C7 -41.7(6)
N3 C7 C8 N1 54.0(8)
C11 N4 C9 Na1 -116.2(6)
C10 N4 C9 Na1 120.2(7)
N5A Na1 C9 N4 -114.7(11)
N5 Na1 C9 N4 -120.0(5)
N2 Na1 C9 N4 16.1(7)
N1 Na1 C9 N4 70.0(5)
N3 Na1 C9 N4 141.2(5)
C13A Na1 C9 N4 -91.9(8)
C18A Na1 C9 N4 -65.1(5)
C6 Na1 C9 N4 145.1(5)
C9 N4 C11 C12 70.7(8)
C10 N4 C11 C12 -166.3(7)
Na1 N4 C11 C12 -40.2(8)
C4 N1 C12 C11 79.5(8)
C8 N1 C12 C11 -158.5(6)
Na1 N1 C12 C11 -38.6(7)
N4 C11 C12 N1 56.5(9)
N5A Na1 N5 C17 -141(16)
N4 Na1 N5 C17 -92.4(8)
N2 Na1 N5 C17 146.6(7)
N1 Na1 N5 C17 -25.0(18)
N3 Na1 N5 C17 19.5(9)
C13A Na1 N5 C17 174(3)
C18A Na1 N5 C17 -166.6(11)
C6 Na1 N5 C17 48.6(9)
C9 Na1 N5 C17 -68.1(8)
N5A Na1 N5 C13 72(15)
N4 Na1 N5 C13 120.8(8)
N2 Na1 N5 C13 -0.2(9)
N1 Na1 N5 C13 -171.8(9)
N3 Na1 N5 C13 -127.4(8)
C13A Na1 N5 C13 27.3(19)
C18A Na1 N5 C13 46.6(7)
C6 Na1 N5 C13 -98.2(8)
C9 Na1 N5 C13 145.1(8)
C17 N5 C13 C18 175.5(9)
Na1 N5 C13 C18 -38.1(12)
C17 N5 C13 C14 -4.2(12)
Na1 N5 C13 C14 142.2(7)
C18 C13 C14 C15 -177.4(10)
N5 C13 C14 C15 2.3(13)
C13 C14 C15 C16 0.4(15)
C14 C15 C16 C17 -1.1(14)
C15 C16 C17 N5 -1.0(14)
C13 N5 C17 C16 3.8(14)
Na1 N5 C17 C16 -142.5(9)
N5A Na1 C18A C13A -25.2(13)
N5 Na1 C18A C13A -22(2)
N4 Na1 C18A C13A -130(2)
N2 Na1 C18A C13A 119(2)
N1 Na1 C18A C13A 171(2)
N3 Na1 C18A C13A -9(2)
C6 Na1 C18A C13A 34(2)
C9 Na1 C18A C13A -105(2)
Na1 C18A C13A C14A -145(5)
Na1 C18A C13A N5A 38.3(19)
N5A Na1 C13A C14A -93(4)
N5 Na1 C13A C14A -85(2)
N4 Na1 C13A C14A -178(3)
N2 Na1 C13A C14A 72(3)
N1 Na1 C13A C14A 110(3)
N3 Na1 C13A C14A -53(4)
C18A Na1 C13A C14A 131(5)
C6 Na1 C13A C14A -24(3)
C9 Na1 C13A C14A -150(3)
N5 Na1 C13A N5A 8(3)
N4 Na1 C13A N5A -85(2)
N2 Na1 C13A N5A 165(2)
N1 Na1 C13A N5A -156(4)
N3 Na1 C13A N5A 40(2)
C18A Na1 C13A N5A -135(2)
C6 Na1 C13A N5A 70(2)
C9 Na1 C13A N5A -56(2)
N5A Na1 C13A C18A 135(2)
N5 Na1 C13A C18A 143(4)
N4 Na1 C13A C18A 51(2)
N2 Na1 C13A C18A -60(2)
N1 Na1 C13A C18A -21(5)
N3 Na1 C13A C18A 175.2(13)
C6 Na1 C13A C18A -155.2(17)
C9 Na1 C13A C18A 79(2)
N5A C13A C14A C15A 0.0
C18A C13A C14A C15A -177(5)
Na1 C13A C14A C15A 66(3)
C13A C14A C15A C16A 0.0
C14A C15A C16A C17A 0.0
C15A C16A C17A N5A 0.0
C16A C17A N5A C13A 0.0
C16A C17A N5A Na1 -124(4)
C14A C13A N5A C17A 0.0
C18A C13A N5A C17A 177(4)
Na1 C13A N5A C17A -133(4)
C14A C13A N5A Na1 133(4)
C18A C13A N5A Na1 -50(2)
N5 Na1 N5A C17A 5(14)
N4 Na1 N5A C17A -127(2)
N2 Na1 N5A C17A 116(2)
N1 Na1 N5A C17A -81(6)
N3 Na1 N5A C17A -15(2)
C13A Na1 N5A C17A 133(2)
C18A Na1 N5A C17A 158(3)
C6 Na1 N5A C17A 15(2)
C9 Na1 N5A C17A -102(2)
N5 Na1 N5A C13A -128(16)
N4 Na1 N5A C13A 100.1(17)
N2 Na1 N5A C13A -17(2)
N1 Na1 N5A C13A 146(4)
N3 Na1 N5A C13A -147.8(15)
C18A Na1 N5A C13A 24.7(13)
C6 Na1 N5A C13A -118.1(16)
C9 Na1 N5A C13A 125.4(18)
